data_1544549
loop_
_publ_author_name
'Matsui, M.'
'Komatsu, K.'
'Ikeda, E.'
'Sano-Furukawa, A.'
'Gotou, H.'
'Yagi, T.'

_publ_section_title
;
 The crystal structure of delta-Al(OH)3: Neutron diffraction measurements
 and ab initio calculations
;
_journal_name_full 'American Mineralogist'
_journal_page_first 854
_journal_page_last 859
_journal_volume 96
_journal_year 2011
_chemical_formula_sum 'Al H3 O3'
_chemical_name_common 'Al(OH)3 delta phase'
_chemical_name_mineral delta-Al(OH)3
_space_group_IT_number 19
_space_group_name_H-M_alt 'P 21 21 21'
_symmetry_space_group_name_Hall 'P 2ac 2ab'
_symmetry_space_group_name_H-M 'P 21 21 21'
_cell_angle_alpha 90
_cell_angle_beta 90
_cell_angle_gamma 90
_cell_formula_units_Z 4
_cell_length_a 5.13972(17)
_cell_length_b 7.2556(2)
_cell_length_c 5.06349(16)
_cell_volume 188.826(10)
_cod_data_source_file AlOH3-delta-P212121.cif
_cod_data_source_block delta-Al(OH)3
_cod_original_formula_sum 'Al O3 H3'
_cod_database_code 1544549

loop_
_space_group_symop_operation_xyz
'x, y, z'
'-x+1/2, -y, z+1/2'
'-x, y+1/2, -z+1/2'
'x+1/2, -y+1/2, -z'

loop_
_atom_site_label
_atom_site_occupancy
_atom_site_fract_x
_atom_site_fract_y
_atom_site_fract_z
_atom_site_adp_type
_atom_site_U_iso_or_equiv
_atom_site_type_symbol
Al 1.0 0.495(2) -0.000(2) 0.7595(16) Uiso 0.000600 Al
O1 1.0 0.9650(7) 0.2512(13) 0.3648(7) Uiso 0.004800 O
O2 1.0 0.8184(13) 0.4467(7) 0.9188(13) Uiso 0.003700 O
O3 1.0 0.8162(13) 0.0587(7) 0.9317(13) Uiso 0.007400 O
D1 1.0 0.8075(9) 0.2527(10) 0.4661(8) Uiso 0.020600 D
D2 1.0 0.5450(13) 0.5216(8) 0.2870(11) Uiso 0.023300 D
D3 1.0 0.8225(10) 0.2002(7) 0.9258(10) Uiso 0.017000 D
